data_7041623
loop_
_publ_author_name
'K\"uhn, Michael'
'Lebedkin, Sergei'
'Weigend, Florian'
'Eichh\"ofer, Andreas'

_publ_section_title
;
 Optical properties of trinuclear metal chalcogenolate complexes - room
 temperature NIR fluorescence in [Cu2Ti(SPh)6(PPh3)2].
;
_journal_issue 5
_journal_name_full 'Dalton transactions (Cambridge, England : 2003)'
_journal_page_first 1502
_journal_page_last 1509
_journal_paper_doi 10.1039/c6dt04287b
_journal_volume 46
_journal_year 2017
_chemical_formula_sum 'C72 H60 Ag2 P2 S6 Sn'
_chemical_formula_weight 1513.93
_chemical_name_systematic
; 
 ? 
;
_chemical_properties_physical ', Air-sensitive,Moisture-sensitive,Oxygen-sensitive'
_space_group_crystal_system trigonal
_space_group_IT_number 148
_space_group_name_Hall '-R 3'
_space_group_name_H-M_alt 'R -3 :H'
_symmetry_space_group_name_Hall '-R 3'
_symmetry_space_group_name_H-M 'R -3 :H'
_atom_sites_solution_hydrogens mixed
_audit_creation_method SHELXL-2014
_audit_update_record
;
2016-06-22 deposited with the CCDC.
2017-01-05 downloaded from the CCDC.
;
_cell_angle_alpha 90
_cell_angle_beta 90
_cell_angle_gamma 120
_cell_formula_units_Z 3
_cell_length_a 13.2373(19)
_cell_length_b 13.2373(19)
_cell_length_c 34.644(7)
_cell_measurement_reflns_used 20057
_cell_measurement_temperature 180(2)
_cell_measurement_theta_max 32.41
_cell_measurement_theta_min 1.75
_cell_volume 5257.2(15)
_computing_cell_refinement 'STOE X-AREA'
_computing_data_collection 'STOE X-AREA'
_computing_data_reduction 'STOE X-RED'
_computing_structure_refinement 'SHELXL-2014 (Sheldrick, 2014)'
_diffrn_ambient_temperature 180(2)
_diffrn_detector_area_resol_mean 5.81
_diffrn_measured_fraction_theta_full 1.000
_diffrn_measured_fraction_theta_max 0.944
_diffrn_measurement_device_type 'STOE STADIVARI'
_diffrn_measurement_method 'rotation method'
_diffrn_radiation_type MoK\a
_diffrn_radiation_wavelength 0.71073
_diffrn_reflns_av_R_equivalents 0.0553
_diffrn_reflns_av_unetI/netI 0.0349
_diffrn_reflns_Laue_measured_fraction_full 1.000
_diffrn_reflns_Laue_measured_fraction_max 0.944
_diffrn_reflns_limit_h_max 20
_diffrn_reflns_limit_h_min -19
_diffrn_reflns_limit_k_max 19
_diffrn_reflns_limit_k_min -18
_diffrn_reflns_limit_l_max 37
_diffrn_reflns_limit_l_min -52
_diffrn_reflns_number 17659
_diffrn_reflns_point_group_measured_fraction_full 1.000
_diffrn_reflns_point_group_measured_fraction_max 0.944
_diffrn_reflns_theta_full 25.242
_diffrn_reflns_theta_max 33.011
_diffrn_reflns_theta_min 1.871
_diffrn_source 'Mo GeniX 3D HF'
_exptl_absorpt_coefficient_mu 1.170
_exptl_absorpt_correction_T_max 0.9206
_exptl_absorpt_correction_T_min 0.8299
_exptl_absorpt_correction_type integration
_exptl_absorpt_process_details XRED32
_exptl_crystal_colour yellow
_exptl_crystal_density_diffrn 1.435
_exptl_crystal_description prism
_exptl_crystal_F_000 2286
_exptl_crystal_recrystallization_method 'from reaction solution'
_exptl_crystal_size_max 0.240
_exptl_crystal_size_mid 0.173
_exptl_crystal_size_min 0.140
_refine_diff_density_max 0.753
_refine_diff_density_min -1.064
_refine_diff_density_rms 0.079
_refine_ls_extinction_method none
_refine_ls_goodness_of_fit_ref 1.030
_refine_ls_hydrogen_treatment mixed
_refine_ls_matrix_type full
_refine_ls_number_parameters 162
_refine_ls_number_reflns 4174
_refine_ls_number_restraints 0
_refine_ls_restrained_S_all 1.030
_refine_ls_R_factor_all 0.0426
_refine_ls_R_factor_gt 0.0298
_refine_ls_shift/su_max 0.000
_refine_ls_shift/su_mean 0.000
_refine_ls_structure_factor_coef Fsqd
_refine_ls_weighting_details 'w=1/[\s^2^(Fo^2^)+(0.0243P)^2^+4.4530P] where P=(Fo^2^+2Fc^2^)/3'
_refine_ls_weighting_scheme calc
_refine_ls_wR_factor_gt 0.0638
_refine_ls_wR_factor_ref 0.0689
_reflns_Friedel_coverage 0.000
_reflns_number_gt 3294
_reflns_number_total 4174
_reflns_threshold_expression 'I > 2\s(I)'
_cod_data_source_file c6dt04287b19.cif
_cod_data_source_block r-3_sq
_cod_depositor_comments 'Adding full bibliography for 7041622--7041623.cif.'
_cod_original_cell_volume 5257.2(18)
_cod_database_code 7041623
_shelx_space_group_comment
; 
The symmetry employed for this shelxl refinement is uniquely defined 
by the following loop, which should always be used as a source of 
symmetry information in preference to the above space-group names. 
They are only intended as comments. 
;
_shelxl_version_number 2014-3

loop_
_space_group_symop_operation_xyz
'x, y, z'
'-y, x-y, z'
'-x+y, -x, z'
'x+2/3, y+1/3, z+1/3'
'-y+2/3, x-y+1/3, z+1/3'
'-x+y+2/3, -x+1/3, z+1/3'
'x+1/3, y+2/3, z+2/3'
'-y+1/3, x-y+2/3, z+2/3'
'-x+y+1/3, -x+2/3, z+2/3'
'-x, -y, -z'
'y, -x+y, -z'
'x-y, x, -z'
'-x+2/3, -y+1/3, -z+1/3'
'y+2/3, -x+y+1/3, -z+1/3'
'x-y+2/3, x+1/3, -z+1/3'
'-x+1/3, -y+2/3, -z+2/3'
'y+1/3, -x+y+2/3, -z+2/3'
'x-y+1/3, x+2/3, -z+2/3'

loop_
_atom_site_label
_atom_site_type_symbol
_atom_site_fract_x
_atom_site_fract_y
_atom_site_fract_z
_atom_site_U_iso_or_equiv
_atom_site_adp_type
_atom_site_occupancy
_atom_site_site_symmetry_order
_atom_site_calc_flag
_atom_site_refinement_flags_posn
_atom_site_refinement_flags_adp
_atom_site_refinement_flags_occupancy
Sn1 Sn 0.0000 0.0000 0.0000 0.02460(6) Uani 1 6 d S T P
Ag1 Ag 0.0000 0.0000 0.09866(2) 0.04437(8) Uani 1 3 d S T P
S1 S 0.02928(4) -0.13199(3) 0.04740(2) 0.03131(9) Uani 1 1 d . . .
P1 P 0.0000 0.0000 0.16715(2) 0.03375(15) Uani 1 3 d S T P
C1 C 0.17266(16) -0.10870(15) 0.04293(5) 0.0346(3) Uani 1 1 d . . .
C2 C 0.26275(18) -0.02985(18) 0.06659(7) 0.0436(4) Uani 1 1 d . . .
H2 H 0.249(2) 0.015(2) 0.0857(8) 0.054(7) Uiso 1 1 d . . .
C3 C 0.3723(2) -0.0195(2) 0.06442(9) 0.0600(6) Uani 1 1 d . . .
H3 H 0.431(3) 0.031(3) 0.0793(9) 0.067(8) Uiso 1 1 d . . .
C4 C 0.3931(2) -0.0861(3) 0.03853(9) 0.0691(8) Uani 1 1 d . . .
H4 H 0.469(3) -0.080(3) 0.0376(9) 0.075(9) Uiso 1 1 d . . .
C5 C 0.3052(3) -0.1627(3) 0.01468(8) 0.0698(8) Uani 1 1 d . . .
H5 H 0.3202 -0.2075 -0.0034 0.084 Uiso 1 1 calc R U .
C6 C 0.1946(2) -0.1753(2) 0.01672(7) 0.0516(5) Uani 1 1 d . . .
H6 H 0.136(2) -0.225(2) 0.0008(7) 0.052(7) Uiso 1 1 d . . .
C7 C 0.01110(16) 0.13082(16) 0.18852(5) 0.0366(3) Uani 1 1 d . . .
C8 C 0.0738(2) 0.2345(2) 0.16869(7) 0.0548(6) Uani 1 1 d . . .
H8 H 0.109(2) 0.234(2) 0.1445(9) 0.070(8) Uiso 1 1 d . . .
C9 C 0.0855(3) 0.3371(2) 0.18385(9) 0.0683(7) Uani 1 1 d . . .
H9 H 0.129(3) 0.403(3) 0.1697(10) 0.079(9) Uiso 1 1 d . . .
C10 C 0.0342(2) 0.3362(2) 0.21824(8) 0.0563(6) Uani 1 1 d . . .
H10 H 0.045(2) 0.407(2) 0.2278(8) 0.063(8) Uiso 1 1 d . . .
C11 C -0.0272(2) 0.2337(2) 0.23859(8) 0.0537(5) Uani 1 1 d . . .
H11 H -0.059(2) 0.235(2) 0.2632(8) 0.060(7) Uiso 1 1 d . . .
C12 C -0.0389(2) 0.1313(2) 0.22375(7) 0.0472(5) Uani 1 1 d . . .
H12 H -0.084(2) 0.061(2) 0.2391(8) 0.064(8) Uiso 1 1 d . . .

loop_
_atom_site_aniso_label
_atom_site_aniso_U_11
_atom_site_aniso_U_22
_atom_site_aniso_U_33
_atom_site_aniso_U_23
_atom_site_aniso_U_13
_atom_site_aniso_U_12
Sn1 0.02544(8) 0.02544(8) 0.02292(12) 0.000 0.000 0.01272(4)
Ag1 0.05438(10) 0.05438(10) 0.02435(12) 0.000 0.000 0.02719(5)
S1 0.03474(19) 0.03041(18) 0.02979(19) 0.00383(14) -0.00026(15) 0.01705(15)
P1 0.0381(2) 0.0381(2) 0.0250(3) 0.000 0.000 0.01905(11)
C1 0.0401(8) 0.0352(8) 0.0342(8) 0.0034(7) -0.0009(7) 0.0230(7)
C2 0.0423(10) 0.0428(10) 0.0498(11) -0.0017(8) -0.0058(8) 0.0243(8)
C3 0.0440(11) 0.0626(14) 0.0766(18) -0.0001(13) -0.0128(11) 0.0291(11)
C4 0.0535(14) 0.093(2) 0.082(2) 0.0051(16) 0.0006(13) 0.0524(15)
C5 0.0813(18) 0.102(2) 0.0623(15) -0.0090(15) -0.0003(14) 0.0733(18)
C6 0.0628(13) 0.0633(13) 0.0471(12) -0.0111(10) -0.0083(10) 0.0453(12)
C7 0.0395(9) 0.0402(9) 0.0325(8) 0.0014(7) 0.0009(7) 0.0217(7)
C8 0.0734(15) 0.0430(11) 0.0432(11) 0.0034(9) 0.0130(11) 0.0255(11)
C9 0.097(2) 0.0422(12) 0.0606(16) 0.0080(11) 0.0109(15) 0.0314(13)
C10 0.0697(15) 0.0505(12) 0.0620(14) -0.0093(11) -0.0043(12) 0.0402(12)
C11 0.0594(13) 0.0609(13) 0.0530(13) -0.0051(10) 0.0080(10) 0.0393(11)
C12 0.0530(11) 0.0497(11) 0.0441(11) 0.0045(9) 0.0122(9) 0.0297(10)

loop_
_atom_type_symbol
_atom_type_description
_atom_type_scat_dispersion_real
_atom_type_scat_dispersion_imag
_atom_type_scat_source
C C 0.0033 0.0016 'International Tables Vol C Tables 4.2.6.8 and 6.1.1.4'
H H 0.0000 0.0000 'International Tables Vol C Tables 4.2.6.8 and 6.1.1.4'
Ag Ag -0.8971 1.1015 'International Tables Vol C Tables 4.2.6.8 and 6.1.1.4'
P P 0.1023 0.0942 'International Tables Vol C Tables 4.2.6.8 and 6.1.1.4'
S S 0.1246 0.1234 'International Tables Vol C Tables 4.2.6.8 and 6.1.1.4'
Sn Sn -0.6537 1.4246 'International Tables Vol C Tables 4.2.6.8 and 6.1.1.4'

loop_
_geom_angle_atom_site_label_1
_geom_angle_atom_site_label_2
_geom_angle_atom_site_label_3
_geom_angle
_geom_angle_site_symmetry_1
_geom_angle_site_symmetry_3
S1 Sn1 S1 180.000(14) 11 2
S1 Sn1 S1 83.400(17) 11 10
S1 Sn1 S1 96.600(17) 2 10
S1 Sn1 S1 83.400(18) 11 12
S1 Sn1 S1 96.600(18) 2 12
S1 Sn1 S1 83.400(17) 10 12
S1 Sn1 S1 96.600(18) 11 3
S1 Sn1 S1 83.400(18) 2 3
S1 Sn1 S1 96.600(17) 10 3
S1 Sn1 S1 180.000(19) 12 3
S1 Sn1 S1 96.600(17) 11 .
S1 Sn1 S1 83.400(18) 2 .
S1 Sn1 S1 180.0 10 .
S1 Sn1 S1 96.600(18) 12 .
S1 Sn1 S1 83.400(18) 3 .
P1 Ag1 S1 132.037(12) . .
P1 Ag1 S1 132.038(12) . 3
S1 Ag1 S1 80.062(18) . 3
P1 Ag1 S1 132.038(12) . 2
S1 Ag1 S1 80.062(18) . 2
S1 Ag1 S1 80.061(18) 3 2
C1 S1 Sn1 109.84(6) . .
C1 S1 Ag1 116.15(6) . .
Sn1 S1 Ag1 81.850(18) . .
C7 P1 C7 104.60(7) 3 2
C7 P1 C7 104.59(7) 3 .
C7 P1 C7 104.59(7) 2 .
C7 P1 Ag1 113.99(6) 3 .
C7 P1 Ag1 113.99(6) 2 .
C7 P1 Ag1 114.00(6) . .
C2 C1 C6 119.13(18) . .
C2 C1 S1 121.38(14) . .
C6 C1 S1 119.39(16) . .
C3 C2 C1 120.2(2) . .
C4 C3 C2 120.3(2) . .
C5 C4 C3 119.9(2) . .
C4 C5 C6 120.7(2) . .
C5 C6 C1 119.8(2) . .
C8 C7 C12 118.88(19) . .
C8 C7 P1 117.78(15) . .
C12 C7 P1 123.34(15) . .
C7 C8 C9 120.1(2) . .
C10 C9 C8 120.5(2) . .
C9 C10 C11 120.0(2) . .
C10 C11 C12 119.8(2) . .
C11 C12 C7 120.7(2) . .

loop_
_geom_bond_atom_site_label_1
_geom_bond_atom_site_label_2
_geom_bond_distance
_geom_bond_site_symmetry_2
Sn1 S1 2.5644(5) 11
Sn1 S1 2.5644(5) 2
Sn1 S1 2.5644(5) 10
Sn1 S1 2.5644(5) 12
Sn1 S1 2.5644(5) 3
Sn1 S1 2.5644(5) .
Ag1 P1 2.3727(9) .
Ag1 S1 2.6522(5) .
Ag1 S1 2.6522(6) 3
Ag1 S1 2.6522(6) 2
S1 C1 1.7709(18) .
P1 C7 1.8204(19) 3
P1 C7 1.8205(19) 2
P1 C7 1.8205(19) .
C1 C2 1.392(3) .
C1 C6 1.393(3) .
C2 C3 1.388(3) .
C3 C4 1.379(4) .
C4 C5 1.372(4) .
C5 C6 1.391(3) .
C7 C8 1.380(3) .
C7 C12 1.390(3) .
C8 C9 1.390(3) .
C9 C10 1.368(4) .
C10 C11 1.377(4) .
C11 C12 1.384(3) .
